data_2207977
loop_
_publ_author_name
'Nieger, Martin'
'Schwierz, Holger'
'V\"ogtle, Fritz'

_publ_section_title 1,4-Bis{<i>N</i>-[4-(ethoxycarbonyl)benzyl]-<i>N</i>-(4-tolylsulfonyl)aminomethyl}benzene
_journal_coeditor_code BT6800
_journal_issue 2
_journal_name_full 'Acta Crystallographica Section E'
_journal_page_first o576
_journal_page_last o578
_journal_paper_doi 10.1107/S1600536806000742
_journal_volume 62
_journal_year 2006
_chemical_formula_iupac 'C42 H44 N2 O8 S2'
_chemical_formula_moiety 'C42 H44 N2 O8 S2'
_chemical_formula_sum 'C42 H44 N2 O8 S2'
_chemical_formula_weight 768.91
_chemical_name_systematic
;
1,4-Bis{N-[4-(ethoxycarbonyl)benzyl]-N-(4-tolylsulfonyl)aminomethyl}benzene
;
_space_group_IT_number 2
_symmetry_cell_setting triclinic
_symmetry_space_group_name_Hall '-P 1'
_symmetry_space_group_name_H-M 'P -1'
_atom_sites_solution_hydrogens geom
_atom_sites_solution_primary direct
_atom_sites_solution_secondary difmap
_audit_creation_method SHELXL-97
_cell_angle_alpha 78.912(2)
_cell_angle_beta 80.801(2)
_cell_angle_gamma 73.492(2)
_cell_formula_units_Z 1
_cell_length_a 6.7007(2)
_cell_length_b 11.7108(5)
_cell_length_c 13.1888(5)
_cell_measurement_reflns_used 15013
_cell_measurement_temperature 123(2)
_cell_measurement_theta_max 28.3
_cell_measurement_theta_min 3.2
_cell_volume 967.64(6)
_computing_cell_refinement 'DENZO-SMN (Otwinowski & Minor, 1997)'
_computing_data_collection 'COLLECT (Nonius, 1997)'
_computing_data_reduction DENZO-SMN
_computing_molecular_graphics 'SHELXTL (Sheldrick, 2001)'
_computing_publication_material SHELXL97
_computing_structure_refinement 'SHELXL97 (Sheldrick, 1997)'
_computing_structure_solution 'SHELXS97 (Sheldrick, 1990)'
_diffrn_ambient_temperature 123(2)
_diffrn_measured_fraction_theta_full 0.928
_diffrn_measured_fraction_theta_max 0.748
_diffrn_measurement_device_type 'Nonius KappaCCD'
_diffrn_measurement_method 'rotation in \f, 2\%'
_diffrn_radiation_monochromator graphite
_diffrn_radiation_source 'fine-focus sealed tube'
_diffrn_radiation_type MoK\a
_diffrn_radiation_wavelength 0.71073
_diffrn_reflns_av_R_equivalents 0.0210
_diffrn_reflns_av_sigmaI/netI 0.0258
_diffrn_reflns_limit_h_max 8
_diffrn_reflns_limit_h_min -8
_diffrn_reflns_limit_k_max 14
_diffrn_reflns_limit_k_min -14
_diffrn_reflns_limit_l_max 15
_diffrn_reflns_limit_l_min -15
_diffrn_reflns_number 15012
_diffrn_reflns_theta_full 25.00
_diffrn_reflns_theta_max 28.26
_diffrn_reflns_theta_min 3.17
_exptl_absorpt_coefficient_mu 0.194
_exptl_absorpt_correction_type none
_exptl_crystal_colour Colourless
_exptl_crystal_density_diffrn 1.320
_exptl_crystal_density_method 'not measured'
_exptl_crystal_description plates
_exptl_crystal_F_000 406
_exptl_crystal_size_max 0.35
_exptl_crystal_size_mid 0.30
_exptl_crystal_size_min 0.05
_refine_diff_density_max 0.235
_refine_diff_density_min -0.378
_refine_ls_extinction_method none
_refine_ls_goodness_of_fit_ref 1.044
_refine_ls_hydrogen_treatment constr
_refine_ls_matrix_type full
_refine_ls_number_parameters 245
_refine_ls_number_reflns 3582
_refine_ls_number_restraints 0
_refine_ls_restrained_S_all 1.044
_refine_ls_R_factor_all 0.0388
_refine_ls_R_factor_gt 0.0334
_refine_ls_shift/su_max 0.001
_refine_ls_shift/su_mean 0.000
_refine_ls_structure_factor_coef Fsqd
_refine_ls_weighting_details 'calc w=1/[\s^2^(Fo^2^)+(0.0481P)^2^+0.2922P] where P=(Fo^2^+2Fc^2^)/3'
_refine_ls_weighting_scheme calc
_refine_ls_wR_factor_gt 0.0893
_refine_ls_wR_factor_ref 0.0927
_reflns_number_gt 3145
_reflns_number_total 3582
_reflns_threshold_expression I>2\s(I)
_cod_data_source_file bt6800.cif
_cod_data_source_block I
_cod_database_code 2207977
_cod_database_fobs_code 2207977

loop_
_symmetry_equiv_pos_as_xyz
'x, y, z'
'-x, -y, -z'

loop_
_atom_site_label
_atom_site_fract_x
_atom_site_fract_y
_atom_site_fract_z
_atom_site_U_iso_or_equiv
_atom_site_adp_type
_atom_site_calc_flag
_atom_site_refinement_flags
_atom_site_occupancy
_atom_site_type_symbol
C1 0.4984(2) 0.65949(12) 0.30046(10) 0.0283(3) Uani d . 1 C
H1A 0.3758 0.7304 0.3030 0.034 Uiso calc R 1 H
H1B 0.6263 0.6889 0.2868 0.034 Uiso calc R 1 H
N2 0.49049(18) 0.59688(10) 0.21448(9) 0.0273(3) Uani d . 1 N
C3 0.6894(2) 0.53321(13) 0.16246(11) 0.0322(3) Uani d . 1 C
H3A 0.7953 0.5777 0.1613 0.039 Uiso calc R 1 H
H3B 0.6707 0.5333 0.0895 0.039 Uiso calc R 1 H
C11 0.4990(2) 0.57808(11) 0.40480(10) 0.0251(3) Uani d . 1 C
C12 0.6828(2) 0.52703(12) 0.45081(10) 0.0274(3) Uani d . 1 C
H12 0.8091 0.5453 0.4174 0.033 Uiso calc R 1 H
C13 0.6850(2) 0.44970(12) 0.54493(10) 0.0275(3) Uani d . 1 C
H13 0.8124 0.4155 0.5753 0.033 Uiso calc R 1 H
S2 0.28165(5) 0.63536(3) 0.15451(3) 0.02748(11) Uani d . 1 S
O21 0.29672(18) 0.54015(9) 0.09724(8) 0.0374(3) Uani d . 1 O
O22 0.10614(16) 0.66712(9) 0.23119(8) 0.0331(2) Uani d . 1 O
C23 0.2911(2) 0.76617(13) 0.06414(10) 0.0287(3) Uani d . 1 C
C24 0.3742(2) 0.75645(15) -0.03863(11) 0.0349(3) Uani d . 1 C
H24 0.4235 0.6799 -0.0610 0.042 Uiso calc R 1 H
C25 0.3832(2) 0.86099(16) -0.10753(12) 0.0407(4) Uani d . 1 C
H25 0.4386 0.8552 -0.1779 0.049 Uiso calc R 1 H
C26 0.3136(2) 0.97381(15) -0.07668(13) 0.0404(4) Uani d . 1 C
C27 0.2345(3) 0.98064(14) 0.02642(13) 0.0387(4) Uani d . 1 C
H27 0.1878 1.0571 0.0490 0.046 Uiso calc R 1 H
C28 0.2223(2) 0.87802(13) 0.09710(11) 0.0321(3) Uani d . 1 C
H28 0.1674 0.8841 0.1674 0.039 Uiso calc R 1 H
C29 0.3215(3) 1.08596(18) -0.15428(16) 0.0579(6) Uani d . 1 C
H29A 0.4504 1.0697 -0.2023 0.087 Uiso calc R 1 H
H29B 0.3195 1.1514 -0.1174 0.087 Uiso calc R 1 H
H29C 0.1999 1.1096 -0.1935 0.087 Uiso calc R 1 H
C31 0.7718(2) 0.40369(12) 0.21379(11) 0.0289(3) Uani d . 1 C
C32 0.6429(2) 0.34215(12) 0.28211(11) 0.0316(3) Uani d . 1 C
H32 0.5003 0.3820 0.2997 0.038 Uiso calc R 1 H
C33 0.7220(2) 0.22236(13) 0.32479(12) 0.0335(3) Uani d . 1 C
H33 0.6338 0.1813 0.3725 0.040 Uiso calc R 1 H
C34 0.9281(2) 0.16269(13) 0.29817(11) 0.0332(3) Uani d . 1 C
C35 1.0573(3) 0.22446(14) 0.23012(13) 0.0397(4) Uani d . 1 C
H35 1.1995 0.1843 0.2119 0.048 Uiso calc R 1 H
C36 0.9792(2) 0.34431(14) 0.18887(12) 0.0371(4) Uani d . 1 C
H36 1.0689 0.3861 0.1431 0.045 Uiso calc R 1 H
C37 1.0153(3) 0.03273(13) 0.33856(12) 0.0367(4) Uani d . 1 C
O37 1.19523(19) -0.02306(10) 0.32096(9) 0.0474(3) Uani d . 1 O
O38 0.86780(19) -0.01640(9) 0.39566(9) 0.0437(3) Uani d . 1 O
C38 0.9336(3) -0.14474(13) 0.43493(14) 0.0459(4) Uani d . 1 C
H38A 1.0511 -0.1622 0.4773 0.055 Uiso calc R 1 H
H38B 0.9796 -0.1918 0.3767 0.055 Uiso calc R 1 H
C39 0.7456(3) -0.17623(16) 0.50028(15) 0.0545(5) Uani d . 1 C
H39A 0.7815 -0.2624 0.5286 0.082 Uiso calc R 1 H
H39B 0.6306 -0.1579 0.4573 0.082 Uiso calc R 1 H
H39C 0.7023 -0.1290 0.5576 0.082 Uiso calc R 1 H

loop_
_atom_site_aniso_label
_atom_site_aniso_U_11
_atom_site_aniso_U_22
_atom_site_aniso_U_33
_atom_site_aniso_U_12
_atom_site_aniso_U_13
_atom_site_aniso_U_23
C1 0.0351(9) 0.0215(6) 0.0294(7) -0.0099(6) -0.0084(5) 0.0012(5)
N2 0.0290(7) 0.0238(5) 0.0272(6) -0.0047(5) -0.0058(4) -0.0008(4)
C3 0.0293(9) 0.0295(7) 0.0337(8) -0.0068(6) 0.0009(6) -0.0003(6)
C11 0.0314(8) 0.0178(6) 0.0266(7) -0.0076(5) -0.0064(5) -0.0005(5)
C12 0.0272(8) 0.0251(6) 0.0306(7) -0.0098(6) -0.0045(5) -0.0005(5)
C13 0.0265(8) 0.0245(6) 0.0309(7) -0.0055(6) -0.0093(5) 0.0001(5)
S2 0.0303(2) 0.02588(18) 0.02771(19) -0.01124(14) -0.00551(13) 0.00010(13)
O21 0.0477(7) 0.0330(6) 0.0384(6) -0.0201(5) -0.0055(5) -0.0073(4)
O22 0.0298(6) 0.0338(5) 0.0333(5) -0.0099(4) -0.0025(4) 0.0019(4)
C23 0.0285(8) 0.0317(7) 0.0282(7) -0.0125(6) -0.0101(5) 0.0024(5)
C24 0.0319(9) 0.0437(9) 0.0317(8) -0.0155(7) -0.0081(6) -0.0001(6)
C25 0.0309(9) 0.0606(11) 0.0306(8) -0.0199(8) -0.0094(6) 0.0097(7)
C26 0.0254(9) 0.0476(9) 0.0467(9) -0.0168(7) -0.0174(6) 0.0187(7)
C27 0.0338(9) 0.0321(8) 0.0511(10) -0.0114(7) -0.0193(7) 0.0080(7)
C28 0.0320(9) 0.0315(7) 0.0334(8) -0.0093(6) -0.0125(6) 0.0022(6)
C29 0.0365(11) 0.0599(11) 0.0682(12) -0.0206(9) -0.0212(8) 0.0368(10)
C31 0.0292(8) 0.0270(7) 0.0301(7) -0.0076(6) -0.0016(5) -0.0044(5)
C32 0.0268(8) 0.0258(7) 0.0386(8) -0.0049(6) 0.0039(6) -0.0057(6)
C33 0.0328(9) 0.0258(7) 0.0384(8) -0.0075(6) 0.0056(6) -0.0043(6)
C34 0.0339(9) 0.0264(7) 0.0352(8) -0.0035(6) 0.0009(6) -0.0059(6)
C35 0.0271(9) 0.0368(8) 0.0471(9) -0.0019(7) 0.0044(6) -0.0040(7)
C36 0.0290(9) 0.0367(8) 0.0414(9) -0.0098(7) 0.0035(6) 0.0001(6)
C37 0.0386(10) 0.0292(7) 0.0366(8) -0.0013(7) 0.0015(6) -0.0077(6)
O37 0.0418(8) 0.0345(6) 0.0516(7) 0.0057(5) 0.0046(5) -0.0040(5)
O38 0.0454(7) 0.0227(5) 0.0542(7) -0.0035(5) 0.0073(5) -0.0038(5)
C38 0.0621(12) 0.0216(7) 0.0459(9) -0.0033(7) 0.0027(8) -0.0048(6)
C39 0.0738(14) 0.0327(9) 0.0566(11) -0.0205(9) 0.0062(9) -0.0070(8)

loop_
_atom_type_symbol
_atom_type_description
_atom_type_scat_dispersion_real
_atom_type_scat_dispersion_imag
_atom_type_scat_source
C C 0.0033 0.0016 'International Tables Vol C Tables 4.2.6.8 and 6.1.1.4'
H H 0.0000 0.0000 'International Tables Vol C Tables 4.2.6.8 and 6.1.1.4'
N N 0.0061 0.0033 'International Tables Vol C Tables 4.2.6.8 and 6.1.1.4'
O O 0.0106 0.0060 'International Tables Vol C Tables 4.2.6.8 and 6.1.1.4'
S S 0.1246 0.1234 'International Tables Vol C Tables 4.2.6.8 and 6.1.1.4'

loop_
_geom_angle_atom_site_label_1
_geom_angle_atom_site_label_2
_geom_angle_atom_site_label_3
_geom_angle_site_symmetry_1
_geom_angle_site_symmetry_3
_geom_angle
N2 C1 C11 . . 112.18(10)
N2 C1 H1A . . 109.2
C11 C1 H1A . . 109.2
N2 C1 H1B . . 109.2
C11 C1 H1B . . 109.2
H1A C1 H1B . . 107.9
C3 N2 C1 . . 117.85(11)
C3 N2 S2 . . 118.94(9)
C1 N2 S2 . . 119.90(9)
N2 C3 C31 . . 113.79(11)
N2 C3 H3A . . 108.8
C31 C3 H3A . . 108.8
N2 C3 H3B . . 108.8
C31 C3 H3B . . 108.8
H3A C3 H3B . . 107.7
C12 C11 C13 . 2_666 118.69(12)
C12 C11 C1 . . 120.81(12)
C13 C11 C1 2_666 . 120.47(12)
C11 C12 C13 . . 120.96(13)
C11 C12 H12 . . 119.5
C13 C12 H12 . . 119.5
C12 C13 C11 . 2_666 120.35(13)
C12 C13 H13 . . 119.8
C11 C13 H13 2_666 . 119.8
O21 S2 O22 . . 119.90(6)
O21 S2 N2 . . 106.69(6)
O22 S2 N2 . . 106.64(6)
O21 S2 C23 . . 107.78(6)
O22 S2 C23 . . 107.71(6)
N2 S2 C23 . . 107.58(6)
C28 C23 C24 . . 120.60(13)
C28 C23 S2 . . 119.45(11)
C24 C23 S2 . . 119.91(11)
C25 C24 C23 . . 118.56(15)
C25 C24 H24 . . 120.7
C23 C24 H24 . . 120.7
C26 C25 C24 . . 121.89(15)
C26 C25 H25 . . 119.1
C24 C25 H25 . . 119.1
C27 C26 C25 . . 118.31(14)
C27 C26 C29 . . 121.21(17)
C25 C26 C29 . . 120.47(17)
C28 C27 C26 . . 121.26(16)
C28 C27 H27 . . 119.4
C26 C27 H27 . . 119.4
C27 C28 C23 . . 119.37(14)
C27 C28 H28 . . 120.3
C23 C28 H28 . . 120.3
C26 C29 H29A . . 109.5
C26 C29 H29B . . 109.5
H29A C29 H29B . . 109.5
C26 C29 H29C . . 109.5
H29A C29 H29C . . 109.5
H29B C29 H29C . . 109.5
C36 C31 C32 . . 119.21(14)
C36 C31 C3 . . 118.94(13)
C32 C31 C3 . . 121.81(13)
C31 C32 C33 . . 120.22(14)
C31 C32 H32 . . 119.9
C33 C32 H32 . . 119.9
C34 C33 C32 . . 120.40(14)
C34 C33 H33 . . 119.8
C32 C33 H33 . . 119.8
C33 C34 C35 . . 119.34(14)
C33 C34 C37 . . 121.79(14)
C35 C34 C37 . . 118.85(14)
C36 C35 C34 . . 120.22(15)
C36 C35 H35 . . 119.9
C34 C35 H35 . . 119.9
C31 C36 C35 . . 120.59(14)
C31 C36 H36 . . 119.7
C35 C36 H36 . . 119.7
O37 C37 O38 . . 123.47(14)
O37 C37 C34 . . 124.81(15)
O38 C37 C34 . . 111.71(13)
C37 O38 C38 . . 116.35(13)
O38 C38 C39 . . 106.11(14)
O38 C38 H38A . . 110.5
C39 C38 H38A . . 110.5
O38 C38 H38B . . 110.5
C39 C38 H38B . . 110.5
H38A C38 H38B . . 108.7
C38 C39 H39A . . 109.5
C38 C39 H39B . . 109.5
H39A C39 H39B . . 109.5
C38 C39 H39C . . 109.5
H39A C39 H39C . . 109.5
H39B C39 H39C . . 109.5

loop_
_geom_bond_atom_site_label_1
_geom_bond_atom_site_label_2
_geom_bond_site_symmetry_2
_geom_bond_distance
C1 N2 . 1.4790(17)
C1 C11 . 1.5159(18)
C1 H1A . 0.9900
C1 H1B . 0.9900
N2 C3 . 1.4637(18)
N2 S2 . 1.6265(12)
C3 C31 . 1.5207(19)
C3 H3A . 0.9900
C3 H3B . 0.9900
C11 C12 . 1.3872(19)
C11 C13 2_666 1.3960(19)
C12 C13 . 1.3882(19)
C12 H12 . 0.9500
C13 C11 2_666 1.3960(19)
C13 H13 . 0.9500
S2 O21 . 1.4351(10)
S2 O22 . 1.4353(10)
S2 C23 . 1.7608(14)
C23 C28 . 1.389(2)
C23 C24 . 1.394(2)
C24 C25 . 1.387(2)
C24 H24 . 0.9500
C25 C26 . 1.387(3)
C25 H25 . 0.9500
C26 C27 . 1.387(2)
C26 C29 . 1.510(2)
C27 C28 . 1.386(2)
C27 H27 . 0.9500
C28 H28 . 0.9500
C29 H29A . 0.9800
C29 H29B . 0.9800
C29 H29C . 0.9800
C31 C36 . 1.384(2)
C31 C32 . 1.3902(19)
C32 C33 . 1.391(2)
C32 H32 . 0.9500
C33 C34 . 1.382(2)
C33 H33 . 0.9500
C34 C35 . 1.391(2)
C34 C37 . 1.491(2)
C35 C36 . 1.386(2)
C35 H35 . 0.9500
C36 H36 . 0.9500
C37 O37 . 1.2066(19)
C37 O38 . 1.3392(19)
O38 C38 . 1.4555(18)
C38 C39 . 1.503(3)
C38 H38A . 0.9900
C38 H38B . 0.9900
C39 H39A . 0.9800
C39 H39B . 0.9800
C39 H39C . 0.9800

loop_
_geom_hbond_atom_site_label_D
_geom_hbond_atom_site_label_H
_geom_hbond_atom_site_label_A
_geom_hbond_site_symmetry_A
_geom_hbond_distance_DH
_geom_hbond_distance_HA
_geom_hbond_distance_DA
_geom_hbond_angle_DHA
C28 H28 O37 1_465 0.95 2.53 3.3341(19) 143

loop_
_geom_torsion_atom_site_label_1
_geom_torsion_atom_site_label_2
_geom_torsion_atom_site_label_3
_geom_torsion_atom_site_label_4
_geom_torsion_site_symmetry_1
_geom_torsion_site_symmetry_4
_geom_torsion
C11 C1 N2 C3 . . -89.30(14)
C11 C1 N2 S2 . . 111.45(12)
C1 N2 C3 C31 . . 87.75(15)
S2 N2 C3 C31 . . -112.79(12)
N2 C1 C11 C12 . . 102.38(14)
N2 C1 C11 C13 . 2_666 -75.78(16)
C13 C11 C12 C13 2_666 . 0.1(2)
C1 C11 C12 C13 . . -178.14(12)
C11 C12 C13 C11 . 2_666 -0.1(2)
C3 N2 S2 O21 . . 36.46(11)
C1 N2 S2 O21 . . -164.51(10)
C3 N2 S2 O22 . . 165.72(10)
C1 N2 S2 O22 . . -35.26(11)
C3 N2 S2 C23 . . -78.96(11)
C1 N2 S2 C23 . . 80.07(11)
O21 S2 C23 C28 . . 162.16(11)
O22 S2 C23 C28 . . 31.48(13)
N2 S2 C23 C28 . . -83.14(13)
O21 S2 C23 C24 . . -20.11(14)
O22 S2 C23 C24 . . -150.79(11)
N2 S2 C23 C24 . . 94.60(12)
C28 C23 C24 C25 . . -1.1(2)
S2 C23 C24 C25 . . -178.79(11)
C23 C24 C25 C26 . . 0.5(2)
C24 C25 C26 C27 . . 0.4(2)
C24 C25 C26 C29 . . -178.71(14)
C25 C26 C27 C28 . . -0.8(2)
C29 C26 C27 C28 . . 178.37(14)
C26 C27 C28 C23 . . 0.2(2)
C24 C23 C28 C27 . . 0.8(2)
S2 C23 C28 C27 . . 178.48(11)
N2 C3 C31 C36 . . -163.97(13)
N2 C3 C31 C32 . . 18.3(2)
C36 C31 C32 C33 . . 0.0(2)
C3 C31 C32 C33 . . 177.74(13)
C31 C32 C33 C34 . . -1.3(2)
C32 C33 C34 C35 . . 1.5(2)
C32 C33 C34 C37 . . -177.08(14)
C33 C34 C35 C36 . . -0.5(2)
C37 C34 C35 C36 . . 178.11(15)
C32 C31 C36 C35 . . 1.0(2)
C3 C31 C36 C35 . . -176.82(14)
C34 C35 C36 C31 . . -0.7(3)
C33 C34 C37 O37 . . -177.37(16)
C35 C34 C37 O37 . . 4.0(3)
C33 C34 C37 O38 . . 4.0(2)
C35 C34 C37 O38 . . -174.64(14)
O37 C37 O38 C38 . . -1.5(2)
C34 C37 O38 C38 . . 177.15(13)
C37 O38 C38 C39 . . 177.09(15)
